data_1517958
loop_
_publ_author_name
'Liu, Xiangyu'
'Su, Zhiyong'
'Ji, Wenxin'
'Chen, Sanping'
'Wei, Qing'
'Xie, Gang'
'Yang, Xuwu'
'Gao, Shengli'

_publ_section_title
;
 Structure, Physicochemical Properties, and Density Functional Theory
 Calculation of High-Energy-Density Materials Constructed with
 Intermolecular Interaction: Nitro Group Charge Determines Sensitivity
;
_journal_name_full 'The Journal of Physical Chemistry C'
_journal_page_first 141007164223007
_journal_paper_doi 10.1021/jp5062418
_journal_year 2014
_chemical_formula_sum 'C8 H12 N6 O7'
_chemical_formula_weight 304.24
_chemical_name_systematic
; 
 ? 
;
_space_group_IT_number 4
_symmetry_cell_setting monoclinic
_symmetry_space_group_name_Hall 'P 2yb'
_symmetry_space_group_name_H-M 'P 1 21 1'
_atom_sites_solution_hydrogens geom
_atom_sites_solution_primary direct
_atom_sites_solution_secondary difmap
_audit_creation_method SHELXL-97
_cell_angle_alpha 90.00
_cell_angle_beta 93.494(2)
_cell_angle_gamma 90.00
_cell_formula_units_Z 2
_cell_length_a 9.7042(13)
_cell_length_b 4.9681(7)
_cell_length_c 13.5275(19)
_cell_measurement_reflns_used 1222
_cell_measurement_temperature 296(2)
_cell_measurement_theta_max 25.56
_cell_measurement_theta_min 2.51
_cell_volume 650.97(16)
_computing_structure_refinement 'SHELXL-97 (Sheldrick, 1997)'
_computing_structure_solution 'SHELXS-97 (Sheldrick, 1990)'
_diffrn_ambient_temperature 296(2)
_diffrn_measured_fraction_theta_full 0.992
_diffrn_measured_fraction_theta_max 0.992
_diffrn_measurement_device_type 'Bruker APEX-II CCD'
_diffrn_measurement_method '\f and \w scans'
_diffrn_radiation_monochromator graphite
_diffrn_radiation_source 'fine-focus sealed tube'
_diffrn_radiation_type MoK\a
_diffrn_radiation_wavelength 0.71073
_diffrn_reflns_av_R_equivalents 0.0159
_diffrn_reflns_av_sigmaI/netI 0.0347
_diffrn_reflns_limit_h_max 10
_diffrn_reflns_limit_h_min -11
_diffrn_reflns_limit_k_max 6
_diffrn_reflns_limit_k_min -5
_diffrn_reflns_limit_l_max 14
_diffrn_reflns_limit_l_min -16
_diffrn_reflns_number 3381
_diffrn_reflns_theta_full 25.50
_diffrn_reflns_theta_max 25.50
_diffrn_reflns_theta_min 2.10
_exptl_absorpt_coefficient_mu 0.137
_exptl_absorpt_correction_T_max 0.974
_exptl_absorpt_correction_T_min 0.962
_exptl_absorpt_correction_type multi-scan
_exptl_absorpt_process_details sadabs
_exptl_crystal_colour colorless
_exptl_crystal_density_diffrn 1.552
_exptl_crystal_density_method 'not measured'
_exptl_crystal_description bulk
_exptl_crystal_F_000 316
_exptl_crystal_size_max 0.28
_exptl_crystal_size_mid 0.24
_exptl_crystal_size_min 0.19
_refine_diff_density_max 0.182
_refine_diff_density_min -0.125
_refine_diff_density_rms 0.036
_refine_ls_abs_structure_details 'Flack H D (1983), Acta Cryst. A39, 876-881'
_refine_ls_abs_structure_Flack 1.8(14)
_refine_ls_extinction_coef 0.045(7)
_refine_ls_extinction_expression Fc^*^=kFc[1+0.001xFc^2^\l^3^/sin(2\q)]^-1/4^
_refine_ls_extinction_method SHELXL
_refine_ls_goodness_of_fit_ref 0.963
_refine_ls_hydrogen_treatment mixed
_refine_ls_matrix_type full
_refine_ls_number_parameters 239
_refine_ls_number_reflns 2362
_refine_ls_number_restraints 1
_refine_ls_restrained_S_all 0.963
_refine_ls_R_factor_all 0.0417
_refine_ls_R_factor_gt 0.0359
_refine_ls_shift/su_max 0.005
_refine_ls_shift/su_mean 0.001
_refine_ls_structure_factor_coef Fsqd
_refine_ls_weighting_details 'calc w=1/[\s^2^(Fo^2^)+(0.0760P)^2^+0.0050P] where P=(Fo^2^+2Fc^2^)/3'
_refine_ls_weighting_scheme calc
_refine_ls_wR_factor_gt 0.1034
_refine_ls_wR_factor_ref 0.1107
_reflns_number_gt 2080
_reflns_number_total 2362
_reflns_threshold_expression >2sigma(I)
_cod_data_source_file 3-996909.cif
_cod_data_source_block xb7426_0m
_cod_depositor_comments
;
The following automatic conversions were performed:

'_symmetry_cell_setting' value 'Monoclinic' changed to 'monoclinic'
according to
/home/saulius/struct/COD-crude-data--automatic-downloads/rss-feeds/ACS/lib/dictionaries/cif_core.dic
dictionary named 'cif_core.dic' version 2.4.2 from 2011-04-26.

Automatic conversion script
Id: cif_fix_values 2827 2014-09-09 07:05:25Z andrius 
;
_cod_original_sg_symbol_H-M 'P2(1)   '
_cod_database_code 1517958

loop_
_symmetry_equiv_pos_as_xyz
'x, y, z'
'-x, y+1/2, -z'

loop_
_atom_site_label
_atom_site_type_symbol
_atom_site_fract_x
_atom_site_fract_y
_atom_site_fract_z
_atom_site_U_iso_or_equiv
_atom_site_adp_type
_atom_site_occupancy
_atom_site_symmetry_multiplicity
_atom_site_calc_flag
C6 C 0.5798(2) 0.3889(5) 0.82625(17) 0.0365(5) Uani 1 1 d
O5 O 0.93053(18) -0.3349(4) 0.77635(12) 0.0514(5) Uani 1 1 d
N6 N 0.65724(19) 0.2673(5) 0.99640(14) 0.0406(5) Uani 1 1 d
O6 O 0.85058(19) -0.2443(4) 0.62280(12) 0.0518(5) Uani 1 1 d
C2 C 0.7569(2) -0.0031(5) 0.75367(16) 0.0342(5) Uani 1 1 d
C5 C 0.6753(2) 0.1551(5) 0.68823(17) 0.0359(5) Uani 1 1 d
N7 N 0.5047(2) 0.5152(5) 0.65651(16) 0.0484(5) Uani 1 1 d
C8 C 0.1478(2) 0.2644(5) 0.62679(17) 0.0384(5) Uani 1 1 d
O2 O 0.7135(2) 0.1016(4) 1.05127(13) 0.0551(5) Uani 1 1 d
C1 C 0.8533(2) -0.2120(5) 0.71485(16) 0.0374(5) Uani 1 1 d
O7 O 0.9401(2) 0.5266(4) 0.97513(15) 0.0496(5) Uani 1 1 d
C7 C 0.6619(2) 0.2274(5) 0.88878(15) 0.0339(5) Uani 1 1 d
C4 C 0.5891(2) 0.3460(5) 0.72627(17) 0.0359(5) Uani 1 1 d
C3 C 0.7483(2) 0.0340(5) 0.85496(16) 0.0343(5) Uani 1 1 d
N4 N 0.1201(2) 0.2569(5) 0.72130(15) 0.0473(5) Uani 1 1 d
N2 N 0.2426(2) 0.1033(5) 0.59294(18) 0.0503(6) Uani 1 1 d
N1 N 0.0799(3) 0.4351(5) 0.56721(18) 0.0545(7) Uani 1 1 d
O4 O 0.5243(2) 0.5024(5) 0.56922(14) 0.0681(6) Uani 1 1 d
O1 O 0.5985(2) 0.4675(5) 1.02518(13) 0.0614(6) Uani 1 1 d
O3 O 0.4192(2) 0.6594(5) 0.69190(16) 0.0775(7) Uani 1 1 d
N3 N 0.1973(3) 0.0825(7) 0.78460(19) 0.0638(8) Uani 1 1 d
H7 H 0.677(3) 0.133(6) 0.618(2) 0.050(8) Uiso 1 1 d
H1 H 0.090(2) 0.429(6) 0.506(2) 0.043(7) Uiso 1 1 d
H8 H 0.806(2) -0.062(5) 0.8960(17) 0.028(6) Uiso 1 1 d
H10 H 0.944(3) 0.554(8) 0.903(2) 0.066(9) Uiso 1 1 d
H6 H 0.523(3) 0.524(7) 0.8473(19) 0.050(7) Uiso 1 1 d
H5 H 0.262(3) 0.096(6) 0.532(2) 0.046(8) Uiso 1 1 d
H2 H 0.011(3) 0.517(7) 0.5912(19) 0.046(8) Uiso 1 1 d
H4 H 0.288(3) -0.009(7) 0.634(2) 0.052(8) Uiso 1 1 d
H11 H 0.237(4) 0.191(10) 0.836(3) 0.097(13) Uiso 1 1 d
H9 H 0.979(4) 0.379(10) 0.981(3) 0.077(12) Uiso 1 1 d
H3 H 0.060(3) 0.375(7) 0.747(2) 0.056(8) Uiso 1 1 d
H12 H 0.148(4) -0.056(12) 0.812(3) 0.110(16) Uiso 1 1 d

loop_
_atom_site_aniso_label
_atom_site_aniso_U_11
_atom_site_aniso_U_22
_atom_site_aniso_U_33
_atom_site_aniso_U_23
_atom_site_aniso_U_13
_atom_site_aniso_U_12
C6 0.0306(11) 0.0381(12) 0.0411(13) -0.0043(10) 0.0050(9) 0.0029(9)
O5 0.0578(10) 0.0593(12) 0.0375(9) 0.0020(8) 0.0048(8) 0.0267(9)
N6 0.0367(10) 0.0504(12) 0.0353(10) -0.0086(10) 0.0061(8) -0.0017(10)
O6 0.0663(11) 0.0594(12) 0.0304(9) -0.0028(8) 0.0081(7) 0.0198(10)
C2 0.0386(11) 0.0320(11) 0.0323(11) -0.0008(9) 0.0046(9) 0.0001(9)
C5 0.0369(12) 0.0386(13) 0.0321(12) 0.0018(10) 0.0022(9) 0.0011(10)
N7 0.0501(12) 0.0442(12) 0.0502(12) 0.0074(11) -0.0036(10) 0.0081(11)
C8 0.0403(12) 0.0392(13) 0.0360(12) -0.0029(10) 0.0036(9) 0.0057(10)
O2 0.0654(12) 0.0648(13) 0.0355(9) 0.0051(9) 0.0051(8) 0.0092(10)
C1 0.0440(12) 0.0381(13) 0.0307(11) 0.0013(10) 0.0061(9) 0.0049(10)
O7 0.0590(11) 0.0433(11) 0.0459(11) -0.0004(8) -0.0017(8) 0.0020(9)
C7 0.0332(11) 0.0357(12) 0.0334(11) -0.0016(9) 0.0057(9) -0.0029(9)
C4 0.0348(11) 0.0321(12) 0.0405(12) 0.0044(10) -0.0010(9) 0.0025(9)
C3 0.0360(11) 0.0365(13) 0.0304(10) 0.0014(10) 0.0020(9) 0.0019(10)
N4 0.0558(12) 0.0517(12) 0.0346(11) 0.0016(10) 0.0042(9) 0.0168(11)
N2 0.0549(13) 0.0559(14) 0.0406(13) -0.0018(11) 0.0073(10) 0.0190(11)
N1 0.0742(16) 0.0561(16) 0.0334(12) 0.0020(10) 0.0053(11) 0.0275(12)
O4 0.0782(14) 0.0802(15) 0.0450(10) 0.0187(12) -0.0043(9) 0.0196(13)
O1 0.0601(11) 0.0738(15) 0.0503(10) -0.0233(11) 0.0027(9) 0.0226(11)
O3 0.0784(14) 0.0794(16) 0.0735(15) 0.0030(12) -0.0044(11) 0.0478(14)
N3 0.0692(17) 0.077(2) 0.0444(14) 0.0111(14) -0.0031(12) 0.0230(15)

loop_
_atom_type_symbol
_atom_type_description
_atom_type_scat_dispersion_real
_atom_type_scat_dispersion_imag
_atom_type_scat_source
C C 0.0033 0.0016 'International Tables Vol C Tables 4.2.6.8 and 6.1.1.4'
H H 0.0000 0.0000 'International Tables Vol C Tables 4.2.6.8 and 6.1.1.4'
N N 0.0061 0.0033 'International Tables Vol C Tables 4.2.6.8 and 6.1.1.4'
O O 0.0106 0.0060 'International Tables Vol C Tables 4.2.6.8 and 6.1.1.4'

loop_
_geom_angle_atom_site_label_1
_geom_angle_atom_site_label_2
_geom_angle_atom_site_label_3
_geom_angle
C4 C6 C7 116.2(2)
C4 C6 H6 119.4(16)
C7 C6 H6 124.4(16)
O2 N6 O1 123.9(2)
O2 N6 C7 118.2(2)
O1 N6 C7 117.9(2)
C3 C2 C5 119.0(2)
C3 C2 C1 120.6(2)
C5 C2 C1 120.39(19)
C4 C5 C2 118.9(2)
C4 C5 H7 119.6(17)
C2 C5 H7 121.5(17)
O4 N7 O3 124.5(2)
O4 N7 C4 118.8(2)
O3 N7 C4 116.7(2)
N1 C8 N2 120.7(2)
N1 C8 N4 119.1(2)
N2 C8 N4 120.3(2)
O5 C1 O6 125.2(2)
O5 C1 C2 117.65(19)
O6 C1 C2 117.1(2)
H10 O7 H9 100(3)
C3 C7 C6 122.9(2)
C3 C7 N6 118.7(2)
C6 C7 N6 118.4(2)
C6 C4 C5 123.2(2)
C6 C4 N7 118.3(2)
C5 C4 N7 118.5(2)
C7 C3 C2 119.7(2)
C7 C3 H8 122.4(14)
C2 C3 H8 117.6(14)
C8 N4 N3 118.4(2)
C8 N4 H3 121.3(19)
N3 N4 H3 119.9(19)
C8 N2 H5 124.0(19)
C8 N2 H4 119.6(19)
H5 N2 H4 116(3)
C8 N1 H1 119.6(19)
C8 N1 H2 116.2(18)
H1 N1 H2 122(2)
N4 N3 H11 106(3)
N4 N3 H12 116(3)
H11 N3 H12 109(4)

loop_
_geom_bond_atom_site_label_1
_geom_bond_atom_site_label_2
_geom_bond_distance
C6 C4 1.378(3)
C6 C7 1.383(3)
C6 H6 0.93(3)
O5 C1 1.245(3)
N6 O2 1.216(3)
N6 O1 1.221(3)
N6 C7 1.473(3)
O6 C1 1.254(3)
C2 C3 1.390(3)
C2 C5 1.394(3)
C2 C1 1.513(3)
C5 C4 1.384(3)
C5 H7 0.95(3)
N7 O4 1.209(3)
N7 O3 1.216(3)
N7 C4 1.474(3)
C8 N1 1.318(3)
C8 N2 1.322(3)
C8 N4 1.323(3)
O7 H10 0.99(3)
O7 H9 0.83(5)
C7 C3 1.372(3)
C3 H8 0.90(2)
N4 N3 1.403(3)
N4 H3 0.91(3)
N2 H5 0.86(3)
N2 H4 0.88(3)
N1 H1 0.84(3)
N1 H2 0.86(3)
N3 H11 0.95(4)
N3 H12 0.93(5)

loop_
_geom_hbond_atom_site_label_D
_geom_hbond_atom_site_label_H
_geom_hbond_atom_site_label_A
_geom_hbond_distance_DH
_geom_hbond_distance_HA
_geom_hbond_distance_DA
_geom_hbond_angle_DHA
_geom_hbond_site_symmetry_A
N1 H1 O6 0.84(3) 2.06(3) 2.840(3) 155(3) 2_656
O7 H10 O5 0.99(3) 1.79(3) 2.772(3) 168(3) 1_565
N2 H5 O6 0.86(3) 2.44(3) 3.096(3) 134(2) 2_656
N3 H11 O1 0.95(4) 2.63(4) 3.202(3) 119(4) 2_647
N4 H3 O5 0.91(3) 1.97(4) 2.867(3) 169(3) 1_465
N3 H12 O5 0.93(5) 2.54(5) 3.314(4) 140(4) 1_455

loop_
_geom_torsion_atom_site_label_1
_geom_torsion_atom_site_label_2
_geom_torsion_atom_site_label_3
_geom_torsion_atom_site_label_4
_geom_torsion
C3 C2 C5 C4 0.6(3)
C1 C2 C5 C4 -179.4(2)
C3 C2 C1 O5 -4.7(3)
C5 C2 C1 O5 175.3(2)
C3 C2 C1 O6 176.4(2)
C5 C2 C1 O6 -3.6(3)
C4 C6 C7 C3 -0.1(3)
C4 C6 C7 N6 179.2(2)
O2 N6 C7 C3 -11.0(3)
O1 N6 C7 C3 168.0(2)
O2 N6 C7 C6 169.6(2)
O1 N6 C7 C6 -11.4(3)
C7 C6 C4 C5 -0.4(3)
C7 C6 C4 N7 -179.3(2)
C2 C5 C4 C6 0.2(3)
C2 C5 C4 N7 179.1(2)
O4 N7 C4 C6 171.1(2)
O3 N7 C4 C6 -9.0(4)
O4 N7 C4 C5 -7.9(3)
O3 N7 C4 C5 172.1(2)
C6 C7 C3 C2 0.8(3)
N6 C7 C3 C2 -178.5(2)
C5 C2 C3 C7 -1.1(3)
C1 C2 C3 C7 178.9(2)
N1 C8 N4 N3 -177.3(3)
N2 C8 N4 N3 2.5(4)
